data_4317180
loop_
_publ_author_name
'Liang Deng'
'Amit Majumdar'
'Wayne Lo'
'R. H. Holm'

_publ_contact_author_address
;Departemnt of Chemistry and Chemical Biology
12 Oxford Street
Cambridge, MA 02138
United States of America
;
_publ_contact_author_email holm@chemistry.harvard.edu
_publ_contact_author_name 'Prof. Richard H. Holm'
_publ_section_title
;
 Stabilization of 3:1 Site-Differentiated Cubane-Type Clusters in the
 [Fe4S4]1+ Core Oxidation State by Tertiary Phosphine Ligation: Synthesis,
 Core Structural Diversity, and S= 1/2 Ground States
;
_journal_name_full 'Inorganic Chemistry'
_journal_page_first 11118
_journal_page_last 11126
_journal_paper_doi 10.1021/ic101702b
_journal_volume 49
_journal_year 2010
_chemical_formula_moiety 'C33 H68 Fe4 P3 S5'
_chemical_formula_sum 'C33 H68 Fe4 P3 S5'
_chemical_formula_weight 941.53
_chemical_name_systematic
; 
 ? 
;
_space_group_IT_number 14
_symmetry_cell_setting monoclinic
_symmetry_space_group_name_Hall '-P 2ybc'
_symmetry_space_group_name_H-M 'P 1 21/c 1'
_atom_sites_solution_hydrogens geom
_atom_sites_solution_primary direct
_atom_sites_solution_secondary difmap
_audit_creation_method SHELXL-97
_cell_angle_alpha 90.00
_cell_angle_beta 100.182(5)
_cell_angle_gamma 90.00
_cell_formula_units_Z 4
_cell_length_a 16.426(3)
_cell_length_b 13.714(3)
_cell_length_c 19.960(4)
_cell_measurement_reflns_used 9273
_cell_measurement_temperature 100(2)
_cell_measurement_theta_max 25.43
_cell_measurement_theta_min 2.31
_cell_volume 4425.5(15)
_computing_cell_refinement 'Bruker Saint v7.23A (Bruker, 2005)'
_computing_data_collection 'APEX SMART (Bruker, 2009)'
_computing_data_reduction 'Bruker Saint v7.23A (Bruker, 2005)'
_computing_molecular_graphics 'Bruker SHELXTL'
_computing_publication_material 'Bruker SHELXTL'
_computing_structure_refinement 'SHELXL-97 (Sheldrick, 1997)'
_computing_structure_solution 'SHELXS-97 (Sheldrick, 1997)'
_diffrn_ambient_temperature 100(2)
_diffrn_measured_fraction_theta_full 0.983
_diffrn_measured_fraction_theta_max 0.983
_diffrn_measurement_device_type 'CCD area detector'
_diffrn_measurement_method 'phi and omega scans'
_diffrn_radiation_monochromator graphite
_diffrn_radiation_source 'fine-focus sealed tube'
_diffrn_radiation_type MoK\a
_diffrn_radiation_wavelength 0.71073
_diffrn_reflns_av_R_equivalents 0.0449
_diffrn_reflns_av_sigmaI/netI 0.0793
_diffrn_reflns_limit_h_max 6
_diffrn_reflns_limit_h_min -20
_diffrn_reflns_limit_k_max 16
_diffrn_reflns_limit_k_min -16
_diffrn_reflns_limit_l_max 20
_diffrn_reflns_limit_l_min -22
_diffrn_reflns_number 12186
_diffrn_reflns_theta_full 25.78
_diffrn_reflns_theta_max 25.78
_diffrn_reflns_theta_min 1.81
_exptl_absorpt_coefficient_mu 1.652
_exptl_absorpt_correction_T_max 0.8932
_exptl_absorpt_correction_T_min 0.5726
_exptl_absorpt_correction_type multi-scan
_exptl_absorpt_process_details 'SADABS (Bruker, 2005)'
_exptl_crystal_colour Black-brown
_exptl_crystal_density_diffrn 1.413
_exptl_crystal_density_method 'not measured'
_exptl_crystal_description Block
_exptl_crystal_F_000 1980
_exptl_crystal_size_max 0.38
_exptl_crystal_size_mid 0.33
_exptl_crystal_size_min 0.07
_refine_diff_density_max 0.681
_refine_diff_density_min -0.415
_refine_diff_density_rms 0.102
_refine_ls_extinction_method none
_refine_ls_goodness_of_fit_ref 0.986
_refine_ls_hydrogen_treatment constr
_refine_ls_matrix_type full
_refine_ls_number_parameters 406
_refine_ls_number_reflns 7593
_refine_ls_number_restraints 0
_refine_ls_restrained_S_all 0.986
_refine_ls_R_factor_all 0.0804
_refine_ls_R_factor_gt 0.0473
_refine_ls_shift/su_max 0.001
_refine_ls_shift/su_mean 0.000
_refine_ls_structure_factor_coef Fsqd
_refine_ls_weighting_details 'calc w=1/[\s^2^(Fo^2^)+(0.0451P)^2^+0.0000P] where P=(Fo^2^+2Fc^2^)/3'
_refine_ls_weighting_scheme calc
_refine_ls_wR_factor_gt 0.0961
_refine_ls_wR_factor_ref 0.1114
_reflns_number_gt 5174
_reflns_number_total 7593
_reflns_threshold_expression >2sigma(I)
_cod_data_source_file ic101702b_si_001_01.cif
_cod_data_source_block '[Fe4S4(PPri3)3(SC6H5)]'
_cod_depositor_comments
;
The following automatic conversions were performed:

'_symmetry_cell_setting' value 'Monoclinic' changed to 'monoclinic'
according to the built-in table from CIF Core dictionary named
'cif_core.dic' version 2.4.1 from 2010-06-29.

Automatic conversion script
Id: cif_fix_values 1646 2011-03-28 12:23:43Z adriana 
;
_cod_original_cell_volume 4425.6(14)
_cod_original_sg_symbol_H-M 'P 21/c'
_cod_database_code 4317180

loop_
_symmetry_equiv_pos_as_xyz
'x, y, z'
'-x, y+1/2, -z+1/2'
'-x, -y, -z'
'x, -y-1/2, z-1/2'

loop_
_atom_site_label
_atom_site_type_symbol
_atom_site_fract_x
_atom_site_fract_y
_atom_site_fract_z
_atom_site_U_iso_or_equiv
_atom_site_adp_type
_atom_site_occupancy
_atom_site_symmetry_multiplicity
_atom_site_calc_flag
_atom_site_refinement_flags
_atom_site_disorder_assembly
_atom_site_disorder_group
Fe1 Fe 0.23857(4) 0.92848(5) 0.34790(3) 0.02079(18) Uani 1 1 d . . .
Fe2 Fe 0.28997(4) 0.98780(5) 0.23205(3) 0.02127(18) Uani 1 1 d . . .
Fe3 Fe 0.25666(4) 0.80056(5) 0.25080(3) 0.02196(18) Uani 1 1 d . . .
Fe4 Fe 0.13468(4) 0.93002(5) 0.22995(3) 0.02100(18) Uani 1 1 d . . .
S1 S 0.28531(9) 0.64996(9) 0.21382(6) 0.0289(3) Uani 1 1 d . . .
S2 S 0.14847(8) 0.81052(9) 0.31081(6) 0.0236(3) Uani 1 1 d . . .
S3 S 0.21824(8) 0.89293(9) 0.15314(6) 0.0242(3) Uani 1 1 d . . .
S4 S 0.19131(8) 1.06241(8) 0.28371(6) 0.0221(3) Uani 1 1 d . . .
S5 S 0.35881(8) 0.88608(9) 0.31414(6) 0.0236(3) Uani 1 1 d . . .
P1 P 0.26701(9) 0.95935(9) 0.46578(6) 0.0241(3) Uani 1 1 d . . .
P2 P 0.37258(8) 1.10164(9) 0.18762(6) 0.0222(3) Uani 1 1 d . . .
P3 P -0.00449(8) 0.92234(9) 0.17006(6) 0.0208(3) Uani 1 1 d . . .
C1 C 0.3006(3) 0.5715(3) 0.2845(2) 0.0242(11) Uani 1 1 d . . .
C2 C 0.3188(4) 0.4738(4) 0.2749(3) 0.0355(14) Uani 1 1 d . . .
H2A H 0.3237 0.4519 0.2307 0.043 Uiso 1 1 calc R . .
C3 C 0.3297(4) 0.4086(4) 0.3278(3) 0.0449(16) Uani 1 1 d . . .
H3A H 0.3415 0.3423 0.3196 0.054 Uiso 1 1 calc R . .
C4 C 0.3239(3) 0.4382(4) 0.3924(3) 0.0353(14) Uani 1 1 d . . .
H4A H 0.3316 0.3929 0.4290 0.042 Uiso 1 1 calc R . .
C5 C 0.3068(3) 0.5346(4) 0.4034(3) 0.0306(13) Uani 1 1 d . . .
H5A H 0.3027 0.5560 0.4479 0.037 Uiso 1 1 calc R . .
C6 C 0.2955(3) 0.6007(3) 0.3502(2) 0.0266(12) Uani 1 1 d . . .
H6A H 0.2840 0.6670 0.3587 0.032 Uiso 1 1 calc R . .
C7 C 0.3575(3) 1.0415(4) 0.4901(2) 0.0296(13) Uani 1 1 d . . .
H7A H 0.4046 1.0091 0.4734 0.036 Uiso 1 1 calc R . .
C8 C 0.3446(3) 1.1387(4) 0.4527(3) 0.0380(14) Uani 1 1 d . . .
H8A H 0.3933 1.1801 0.4665 0.057 Uiso 1 1 calc R . .
H8B H 0.2957 1.1712 0.4640 0.057 Uiso 1 1 calc R . .
H8C H 0.3365 1.1272 0.4035 0.057 Uiso 1 1 calc R . .
C9 C 0.3861(4) 1.0564(4) 0.5668(3) 0.0433(16) Uani 1 1 d . . .
H9A H 0.4337 1.1005 0.5744 0.065 Uiso 1 1 calc R . .
H9B H 0.4019 0.9934 0.5884 0.065 Uiso 1 1 calc R . .
H9C H 0.3409 1.0847 0.5865 0.065 Uiso 1 1 calc R . .
C10 C 0.1784(3) 1.0190(4) 0.4952(2) 0.0284(12) Uani 1 1 d . . .
H10A H 0.1864 1.0908 0.4905 0.034 Uiso 1 1 calc R . .
C11 C 0.0967(3) 0.9939(4) 0.4492(2) 0.0351(14) Uani 1 1 d . . .
H11A H 0.0513 1.0267 0.4660 0.053 Uiso 1 1 calc R . .
H11B H 0.0881 0.9232 0.4494 0.053 Uiso 1 1 calc R . .
H11C H 0.0983 1.0157 0.4027 0.053 Uiso 1 1 calc R . .
C12 C 0.1723(4) 1.0008(4) 0.5706(2) 0.0398(15) Uani 1 1 d . . .
H12A H 0.1242 1.0356 0.5816 0.060 Uiso 1 1 calc R . .
H12B H 0.2226 1.0246 0.5999 0.060 Uiso 1 1 calc R . .
H12C H 0.1661 0.9308 0.5782 0.060 Uiso 1 1 calc R . .
C13 C 0.2930(4) 0.8479(4) 0.5180(3) 0.0331(13) Uani 1 1 d . . .
H13A H 0.2986 0.8658 0.5672 0.040 Uiso 1 1 calc R . .
C14 C 0.3755(4) 0.8046(4) 0.5057(3) 0.0414(15) Uani 1 1 d . . .
H14A H 0.3885 0.7461 0.5337 0.062 Uiso 1 1 calc R . .
H14B H 0.4196 0.8529 0.5180 0.062 Uiso 1 1 calc R . .
H14C H 0.3710 0.7873 0.4576 0.062 Uiso 1 1 calc R . .
C15 C 0.2244(4) 0.7723(4) 0.5012(3) 0.0419(16) Uani 1 1 d . . .
H15A H 0.2388 0.7142 0.5294 0.063 Uiso 1 1 calc R . .
H15B H 0.2180 0.7545 0.4530 0.063 Uiso 1 1 calc R . .
H15C H 0.1724 0.7997 0.5103 0.063 Uiso 1 1 calc R . .
C16 C 0.4236(3) 1.1824(4) 0.2568(2) 0.0275(12) Uani 1 1 d . . .
H16A H 0.3786 1.2093 0.2793 0.033 Uiso 1 1 calc R . .
C17 C 0.4695(4) 1.2700(4) 0.2347(3) 0.0447(16) Uani 1 1 d . . .
H17A H 0.4942 1.3078 0.2749 0.067 Uiso 1 1 calc R . .
H17B H 0.4306 1.3113 0.2042 0.067 Uiso 1 1 calc R . .
H17C H 0.5132 1.2474 0.2108 0.067 Uiso 1 1 calc R . .
C18 C 0.4807(3) 1.1244(4) 0.3112(2) 0.0387(15) Uani 1 1 d . . .
H18A H 0.5070 1.1687 0.3472 0.058 Uiso 1 1 calc R . .
H18B H 0.5235 1.0921 0.2906 0.058 Uiso 1 1 calc R . .
H18C H 0.4485 1.0753 0.3307 0.058 Uiso 1 1 calc R . .
C19 C 0.3107(3) 1.1840(3) 0.1251(2) 0.0247(12) Uani 1 1 d . . .
H19A H 0.3496 1.2298 0.1079 0.030 Uiso 1 1 calc R . .
C20 C 0.2505(3) 1.2444(4) 0.1571(3) 0.0323(13) Uani 1 1 d . . .
H20A H 0.2191 1.2873 0.1226 0.048 Uiso 1 1 calc R . .
H20B H 0.2811 1.2840 0.1941 0.048 Uiso 1 1 calc R . .
H20C H 0.2123 1.2011 0.1754 0.048 Uiso 1 1 calc R . .
C21 C 0.2648(3) 1.1267(4) 0.0646(2) 0.0308(13) Uani 1 1 d . . .
H21A H 0.2328 1.1718 0.0320 0.046 Uiso 1 1 calc R . .
H21B H 0.2273 1.0799 0.0804 0.046 Uiso 1 1 calc R . .
H21C H 0.3048 1.0917 0.0424 0.046 Uiso 1 1 calc R . .
C22 C 0.4553(3) 1.0526(4) 0.1452(3) 0.0324(13) Uani 1 1 d . . .
H22A H 0.5046 1.0425 0.1819 0.039 Uiso 1 1 calc R . .
C23 C 0.4837(4) 1.1212(4) 0.0926(3) 0.0485(16) Uani 1 1 d . . .
H23A H 0.5279 1.0898 0.0732 0.073 Uiso 1 1 calc R . .
H23B H 0.5045 1.1822 0.1150 0.073 Uiso 1 1 calc R . .
H23C H 0.4369 1.1354 0.0562 0.073 Uiso 1 1 calc R . .
C24 C 0.4325(3) 0.9515(4) 0.1140(3) 0.0387(14) Uani 1 1 d . . .
H24A H 0.4778 0.9273 0.0925 0.058 Uiso 1 1 calc R . .
H24B H 0.3820 0.9567 0.0797 0.058 Uiso 1 1 calc R . .
H24C H 0.4231 0.9063 0.1498 0.058 Uiso 1 1 calc R . .
C25 C -0.0189(3) 0.9986(4) 0.0919(2) 0.0248(12) Uani 1 1 d . . .
H25A H 0.0000 0.9582 0.0559 0.030 Uiso 1 1 calc R . .
C26 C -0.1070(3) 1.0289(4) 0.0636(2) 0.0318(13) Uani 1 1 d . . .
H26A H -0.1078 1.0684 0.0226 0.048 Uiso 1 1 calc R . .
H26B H -0.1290 1.0672 0.0978 0.048 Uiso 1 1 calc R . .
H26C H -0.1411 0.9706 0.0522 0.048 Uiso 1 1 calc R . .
C27 C 0.0378(3) 1.0875(4) 0.1022(3) 0.0345(14) Uani 1 1 d . . .
H27A H 0.0295 1.1268 0.0605 0.052 Uiso 1 1 calc R . .
H27B H 0.0955 1.0660 0.1129 0.052 Uiso 1 1 calc R . .
H27C H 0.0248 1.1269 0.1400 0.052 Uiso 1 1 calc R . .
C28 C -0.0317(3) 0.7950(3) 0.1435(2) 0.0248(12) Uani 1 1 d . . .
H28A H -0.0265 0.7564 0.1865 0.030 Uiso 1 1 calc R . .
C29 C -0.1209(3) 0.7803(4) 0.1065(3) 0.0360(14) Uani 1 1 d . . .
H29A H -0.1300 0.7112 0.0952 0.054 Uiso 1 1 calc R . .
H29B H -0.1304 0.8192 0.0647 0.054 Uiso 1 1 calc R . .
H29C H -0.1592 0.8012 0.1362 0.054 Uiso 1 1 calc R . .
C30 C 0.0294(3) 0.7504(4) 0.1036(3) 0.0352(14) Uani 1 1 d . . .
H30A H 0.0129 0.6832 0.0912 0.053 Uiso 1 1 calc R . .
H30B H 0.0848 0.7506 0.1316 0.053 Uiso 1 1 calc R . .
H30C H 0.0300 0.7887 0.0622 0.053 Uiso 1 1 calc R . .
C31 C -0.0836(3) 0.9606(4) 0.2193(2) 0.0282(12) Uani 1 1 d . . .
H31A H -0.1380 0.9641 0.1877 0.034 Uiso 1 1 calc R . .
C32 C -0.0910(4) 0.8856(4) 0.2754(3) 0.0377(14) Uani 1 1 d . . .
H32A H -0.1335 0.9071 0.3010 0.057 Uiso 1 1 calc R . .
H32B H -0.0378 0.8800 0.3063 0.057 Uiso 1 1 calc R . .
H32C H -0.1065 0.8220 0.2546 0.057 Uiso 1 1 calc R . .
C33 C -0.0643(3) 1.0610(4) 0.2505(3) 0.0351(14) Uani 1 1 d . . .
H33A H -0.1074 1.0797 0.2762 0.053 Uiso 1 1 calc R . .
H33B H -0.0623 1.1086 0.2142 0.053 Uiso 1 1 calc R . .
H33C H -0.0106 1.0592 0.2811 0.053 Uiso 1 1 calc R . .

loop_
_atom_site_aniso_label
_atom_site_aniso_U_11
_atom_site_aniso_U_22
_atom_site_aniso_U_33
_atom_site_aniso_U_23
_atom_site_aniso_U_13
_atom_site_aniso_U_12
Fe1 0.0229(4) 0.0230(4) 0.0158(4) -0.0014(3) 0.0015(3) -0.0008(3)
Fe2 0.0224(4) 0.0238(4) 0.0173(4) 0.0005(3) 0.0027(3) -0.0030(3)
Fe3 0.0235(4) 0.0227(4) 0.0192(4) -0.0018(3) 0.0025(3) -0.0004(3)
Fe4 0.0198(4) 0.0257(4) 0.0166(4) -0.0010(3) 0.0007(3) -0.0008(3)
S1 0.0366(8) 0.0260(7) 0.0253(7) -0.0057(6) 0.0087(6) -0.0009(6)
S2 0.0248(7) 0.0246(6) 0.0212(7) 0.0008(5) 0.0039(6) -0.0018(5)
S3 0.0263(7) 0.0291(7) 0.0167(7) -0.0024(5) 0.0024(6) -0.0023(6)
S4 0.0246(7) 0.0222(6) 0.0188(6) -0.0003(5) 0.0019(5) 0.0004(5)
S5 0.0221(7) 0.0267(7) 0.0215(7) -0.0005(5) 0.0022(6) 0.0010(5)
P1 0.0310(8) 0.0237(7) 0.0164(7) 0.0003(5) 0.0013(6) 0.0045(6)
P2 0.0196(7) 0.0267(7) 0.0196(7) 0.0016(5) 0.0015(6) -0.0018(5)
P3 0.0195(7) 0.0251(7) 0.0172(7) 0.0001(5) 0.0017(6) -0.0010(5)
C1 0.021(3) 0.027(3) 0.023(3) 0.000(2) 0.003(2) 0.000(2)
C2 0.049(4) 0.028(3) 0.030(3) -0.006(3) 0.009(3) -0.002(3)
C3 0.063(5) 0.029(3) 0.043(4) -0.003(3) 0.013(3) 0.010(3)
C4 0.036(3) 0.030(3) 0.041(4) 0.007(3) 0.008(3) 0.000(3)
C5 0.031(3) 0.035(3) 0.024(3) -0.003(2) -0.001(2) 0.001(2)
C6 0.028(3) 0.023(3) 0.029(3) -0.005(2) 0.005(2) 0.003(2)
C7 0.034(3) 0.031(3) 0.023(3) -0.010(2) 0.001(2) 0.005(2)
C8 0.038(3) 0.036(3) 0.036(3) -0.004(3) -0.001(3) -0.009(3)
C9 0.049(4) 0.040(3) 0.036(3) -0.010(3) -0.008(3) 0.004(3)
C10 0.037(3) 0.027(3) 0.022(3) 0.003(2) 0.009(3) 0.006(2)
C11 0.037(3) 0.046(3) 0.024(3) -0.001(3) 0.011(3) 0.006(3)
C12 0.057(4) 0.041(3) 0.025(3) -0.003(3) 0.018(3) 0.009(3)
C13 0.052(4) 0.029(3) 0.018(3) 0.001(2) 0.005(3) 0.010(3)
C14 0.057(4) 0.035(3) 0.027(3) -0.001(3) -0.007(3) 0.018(3)
C15 0.074(5) 0.025(3) 0.029(3) 0.013(2) 0.016(3) 0.005(3)
C16 0.031(3) 0.029(3) 0.022(3) -0.005(2) 0.006(2) -0.012(2)
C17 0.046(4) 0.042(3) 0.042(4) 0.003(3) -0.005(3) -0.020(3)
C18 0.034(3) 0.054(4) 0.025(3) 0.003(3) -0.006(3) -0.016(3)
C19 0.025(3) 0.024(3) 0.026(3) 0.004(2) 0.007(2) -0.001(2)
C20 0.033(3) 0.025(3) 0.040(3) 0.008(2) 0.007(3) 0.004(2)
C21 0.030(3) 0.036(3) 0.026(3) 0.010(2) 0.002(2) 0.000(2)
C22 0.028(3) 0.040(3) 0.028(3) 0.003(3) 0.003(3) 0.004(3)
C23 0.041(4) 0.059(4) 0.050(4) 0.010(3) 0.020(3) -0.001(3)
C24 0.035(3) 0.051(4) 0.032(3) 0.000(3) 0.012(3) 0.016(3)
C25 0.024(3) 0.034(3) 0.016(3) 0.002(2) 0.005(2) -0.004(2)
C26 0.029(3) 0.038(3) 0.027(3) 0.010(2) 0.000(2) 0.004(2)
C27 0.032(3) 0.039(3) 0.031(3) 0.009(3) 0.002(3) -0.006(3)
C28 0.028(3) 0.024(3) 0.022(3) -0.001(2) 0.003(2) 0.000(2)
C29 0.027(3) 0.034(3) 0.043(3) -0.009(3) -0.004(3) -0.006(2)
C30 0.037(3) 0.030(3) 0.039(3) -0.013(3) 0.007(3) -0.004(2)
C31 0.024(3) 0.040(3) 0.022(3) 0.000(2) 0.007(2) 0.001(2)
C32 0.042(4) 0.046(3) 0.027(3) 0.001(3) 0.011(3) -0.001(3)
C33 0.034(3) 0.041(3) 0.032(3) -0.010(3) 0.010(3) 0.002(3)

loop_
_atom_type_symbol
_atom_type_description
_atom_type_scat_dispersion_real
_atom_type_scat_dispersion_imag
_atom_type_scat_source
C C 0.0033 0.0016 'International Tables Vol C Tables 4.2.6.8 and 6.1.1.4'
H H 0.0000 0.0000 'International Tables Vol C Tables 4.2.6.8 and 6.1.1.4'
P P 0.1023 0.0942 'International Tables Vol C Tables 4.2.6.8 and 6.1.1.4'
S S 0.1246 0.1234 'International Tables Vol C Tables 4.2.6.8 and 6.1.1.4'
Fe Fe 0.3463 0.8444 'International Tables Vol C Tables 4.2.6.8 and 6.1.1.4'

loop_
_geom_angle_atom_site_label_1
_geom_angle_atom_site_label_2
_geom_angle_atom_site_label_3
_geom_angle
_geom_angle_site_symmetry_1
_geom_angle_site_symmetry_3
_geom_angle_publ_flag
S2 Fe1 S5 106.06(5) . . ?
S2 Fe1 S4 104.85(5) . . ?
S5 Fe1 S4 105.38(5) . . ?
S2 Fe1 P1 117.72(5) . . ?
S5 Fe1 P1 108.24(5) . . ?
S4 Fe1 P1 113.69(5) . . ?
S2 Fe1 Fe4 54.95(4) . . ?
S5 Fe1 Fe4 101.27(4) . . ?
S4 Fe1 Fe4 52.92(4) . . ?
P1 Fe1 Fe4 150.27(5) . . ?
S2 Fe1 Fe3 55.56(4) . . ?
S5 Fe1 Fe3 53.30(4) . . ?
S4 Fe1 Fe3 101.00(4) . . ?
P1 Fe1 Fe3 144.66(5) . . ?
Fe4 Fe1 Fe3 59.83(3) . . ?
S2 Fe1 Fe2 102.84(4) . . ?
S5 Fe1 Fe2 53.72(4) . . ?
S4 Fe1 Fe2 53.96(4) . . ?
P1 Fe1 Fe2 139.32(5) . . ?
Fe4 Fe1 Fe2 59.41(3) . . ?
Fe3 Fe1 Fe2 59.25(3) . . ?
S3 Fe2 S5 106.50(5) . . ?
S3 Fe2 S4 104.53(5) . . ?
S5 Fe2 S4 104.31(5) . . ?
S3 Fe2 P2 113.15(5) . . ?
S5 Fe2 P2 115.50(5) . . ?
S4 Fe2 P2 111.90(5) . . ?
S3 Fe2 Fe4 55.02(4) . . ?
S5 Fe2 Fe4 100.38(4) . . ?
S4 Fe2 Fe4 52.63(4) . . ?
P2 Fe2 Fe4 144.01(4) . . ?
S3 Fe2 Fe3 55.76(4) . . ?
S5 Fe2 Fe3 53.20(4) . . ?
S4 Fe2 Fe3 100.76(4) . . ?
P2 Fe2 Fe3 147.35(5) . . ?
Fe4 Fe2 Fe3 59.73(3) . . ?
S3 Fe2 Fe1 102.86(4) . . ?
S5 Fe2 Fe1 53.05(4) . . ?
S4 Fe2 Fe1 53.51(4) . . ?
P2 Fe2 Fe1 143.88(4) . . ?
Fe4 Fe2 Fe1 58.98(3) . . ?
Fe3 Fe2 Fe1 59.39(2) . . ?
S5 Fe3 S1 118.75(6) . . ?
S5 Fe3 S2 104.09(5) . . ?
S1 Fe3 S2 116.35(5) . . ?
S5 Fe3 S3 104.68(5) . . ?
S1 Fe3 S3 105.38(5) . . ?
S2 Fe3 S3 106.45(5) . . ?
S5 Fe3 Fe4 101.96(4) . . ?
S1 Fe3 Fe4 138.74(5) . . ?
S2 Fe3 Fe4 54.17(4) . . ?
S3 Fe3 Fe4 54.31(4) . . ?
S5 Fe3 Fe2 54.85(4) . . ?
S1 Fe3 Fe2 140.46(5) . . ?
S2 Fe3 Fe2 102.19(4) . . ?
S3 Fe3 Fe2 52.22(4) . . ?
Fe4 Fe3 Fe2 60.11(3) . . ?
S5 Fe3 Fe1 54.26(4) . . ?
S1 Fe3 Fe1 152.86(5) . . ?
S2 Fe3 Fe1 52.53(4) . . ?
S3 Fe3 Fe1 101.70(4) . . ?
Fe4 Fe3 Fe1 59.76(3) . . ?
Fe2 Fe3 Fe1 61.37(3) . . ?
S4 Fe4 S2 105.30(5) . . ?
S4 Fe4 S3 104.78(5) . . ?
S2 Fe4 S3 108.53(5) . . ?
S4 Fe4 P3 123.96(5) . . ?
S2 Fe4 P3 106.78(5) . . ?
S3 Fe4 P3 106.81(5) . . ?
S4 Fe4 Fe1 55.28(4) . . ?
S2 Fe4 Fe1 53.06(4) . . ?
S3 Fe4 Fe1 103.00(4) . . ?
P3 Fe4 Fe1 148.54(4) . . ?
S4 Fe4 Fe3 103.32(4) . . ?
S2 Fe4 Fe3 55.34(4) . . ?
S3 Fe4 Fe3 55.31(4) . . ?
P3 Fe4 Fe3 132.72(4) . . ?
Fe1 Fe4 Fe3 60.41(3) . . ?
S4 Fe4 Fe2 55.44(4) . . ?
S2 Fe4 Fe2 103.14(4) . . ?
S3 Fe4 Fe2 52.46(4) . . ?
P3 Fe4 Fe2 148.25(4) . . ?
Fe1 Fe4 Fe2 61.61(3) . . ?
Fe3 Fe4 Fe2 60.16(3) . . ?
C1 S1 Fe3 107.74(17) . . ?
Fe1 S2 Fe4 71.99(4) . . ?
Fe1 S2 Fe3 71.90(5) . . ?
Fe4 S2 Fe3 70.49(4) . . ?
Fe2 S3 Fe4 72.52(5) . . ?
Fe2 S3 Fe3 72.02(4) . . ?
Fe4 S3 Fe3 70.38(4) . . ?
Fe4 S4 Fe1 71.80(4) . . ?
Fe4 S4 Fe2 71.93(4) . . ?
Fe1 S4 Fe2 72.52(4) . . ?
Fe3 S5 Fe1 72.45(5) . . ?
Fe3 S5 Fe2 71.95(4) . . ?
Fe1 S5 Fe2 73.23(4) . . ?
C10 P1 C13 107.5(2) . . ?
C10 P1 C7 106.6(2) . . ?
C13 P1 C7 105.0(2) . . ?
C10 P1 Fe1 111.55(16) . . ?
C13 P1 Fe1 113.46(17) . . ?
C7 P1 Fe1 112.21(17) . . ?
C19 P2 C22 105.9(2) . . ?
C19 P2 C16 105.1(2) . . ?
C22 P2 C16 106.7(2) . . ?
C19 P2 Fe2 112.10(16) . . ?
C22 P2 Fe2 116.88(17) . . ?
C16 P2 Fe2 109.44(16) . . ?
C31 P3 C28 105.3(2) . . ?
C31 P3 C25 106.9(2) . . ?
C28 P3 C25 107.5(2) . . ?
C31 P3 Fe4 115.11(17) . . ?
C28 P3 Fe4 110.23(16) . . ?
C25 P3 Fe4 111.35(16) . . ?
C6 C1 C2 117.2(5) . . ?
C6 C1 S1 123.9(4) . . ?
C2 C1 S1 118.8(4) . . ?
C3 C2 C1 121.6(5) . . ?
C3 C2 H2A 119.2 . . ?
C1 C2 H2A 119.2 . . ?
C2 C3 C4 120.7(5) . . ?
C2 C3 H3A 119.7 . . ?
C4 C3 H3A 119.7 . . ?
C3 C4 C5 118.9(5) . . ?
C3 C4 H4A 120.6 . . ?
C5 C4 H4A 120.6 . . ?
C4 C5 C6 120.7(5) . . ?
C4 C5 H5A 119.6 . . ?
C6 C5 H5A 119.6 . . ?
C5 C6 C1 120.9(5) . . ?
C5 C6 H6A 119.5 . . ?
C1 C6 H6A 119.5 . . ?
C8 C7 C9 111.4(4) . . ?
C8 C7 P1 111.5(3) . . ?
C9 C7 P1 115.5(4) . . ?
C8 C7 H7A 105.9 . . ?
C9 C7 H7A 105.9 . . ?
P1 C7 H7A 105.9 . . ?
C7 C8 H8A 109.5 . . ?
C7 C8 H8B 109.5 . . ?
H8A C8 H8B 109.5 . . ?
C7 C8 H8C 109.5 . . ?
H8A C8 H8C 109.5 . . ?
H8B C8 H8C 109.5 . . ?
C7 C9 H9A 109.5 . . ?
C7 C9 H9B 109.5 . . ?
H9A C9 H9B 109.5 . . ?
C7 C9 H9C 109.5 . . ?
H9A C9 H9C 109.5 . . ?
H9B C9 H9C 109.5 . . ?
C11 C10 C12 110.3(4) . . ?
C11 C10 P1 111.5(3) . . ?
C12 C10 P1 115.3(4) . . ?
C11 C10 H10A 106.4 . . ?
C12 C10 H10A 106.4 . . ?
P1 C10 H10A 106.4 . . ?
C10 C11 H11A 109.5 . . ?
C10 C11 H11B 109.5 . . ?
H11A C11 H11B 109.5 . . ?
C10 C11 H11C 109.5 . . ?
H11A C11 H11C 109.5 . . ?
H11B C11 H11C 109.5 . . ?
C10 C12 H12A 109.5 . . ?
C10 C12 H12B 109.5 . . ?
H12A C12 H12B 109.5 . . ?
C10 C12 H12C 109.5 . . ?
H12A C12 H12C 109.5 . . ?
H12B C12 H12C 109.5 . . ?
C15 C13 C14 109.9(4) . . ?
C15 C13 P1 110.4(4) . . ?
C14 C13 P1 110.5(4) . . ?
C15 C13 H13A 108.7 . . ?
C14 C13 H13A 108.7 . . ?
P1 C13 H13A 108.7 . . ?
C13 C14 H14A 109.5 . . ?
C13 C14 H14B 109.5 . . ?
H14A C14 H14B 109.5 . . ?
C13 C14 H14C 109.5 . . ?
H14A C14 H14C 109.5 . . ?
H14B C14 H14C 109.5 . . ?
C13 C15 H15A 109.5 . . ?
C13 C15 H15B 109.5 . . ?
H15A C15 H15B 109.5 . . ?
C13 C15 H15C 109.5 . . ?
H15A C15 H15C 109.5 . . ?
H15B C15 H15C 109.5 . . ?
C17 C16 C18 110.1(4) . . ?
C17 C16 P2 116.0(3) . . ?
C18 C16 P2 111.0(3) . . ?
C17 C16 H16A 106.4 . . ?
C18 C16 H16A 106.4 . . ?
P2 C16 H16A 106.4 . . ?
C16 C17 H17A 109.5 . . ?
C16 C17 H17B 109.5 . . ?
H17A C17 H17B 109.5 . . ?
C16 C17 H17C 109.5 . . ?
H17A C17 H17C 109.5 . . ?
H17B C17 H17C 109.5 . . ?
C16 C18 H18A 109.5 . . ?
C16 C18 H18B 109.5 . . ?
H18A C18 H18B 109.5 . . ?
C16 C18 H18C 109.5 . . ?
H18A C18 H18C 109.5 . . ?
H18B C18 H18C 109.5 . . ?
C20 C19 C21 110.3(4) . . ?
C20 C19 P2 111.8(3) . . ?
C21 C19 P2 110.9(3) . . ?
C20 C19 H19A 107.9 . . ?
C21 C19 H19A 107.9 . . ?
P2 C19 H19A 107.9 . . ?
C19 C20 H20A 109.5 . . ?
C19 C20 H20B 109.5 . . ?
H20A C20 H20B 109.5 . . ?
C19 C20 H20C 109.5 . . ?
H20A C20 H20C 109.5 . . ?
H20B C20 H20C 109.5 . . ?
C19 C21 H21A 109.5 . . ?
C19 C21 H21B 109.5 . . ?
H21A C21 H21B 109.5 . . ?
C19 C21 H21C 109.5 . . ?
H21A C21 H21C 109.5 . . ?
H21B C21 H21C 109.5 . . ?
C24 C22 C23 110.8(4) . . ?
C24 C22 P2 111.5(4) . . ?
C23 C22 P2 115.1(4) . . ?
C24 C22 H22A 106.2 . . ?
C23 C22 H22A 106.2 . . ?
P2 C22 H22A 106.2 . . ?
C22 C23 H23A 109.5 . . ?
C22 C23 H23B 109.5 . . ?
H23A C23 H23B 109.5 . . ?
C22 C23 H23C 109.5 . . ?
H23A C23 H23C 109.5 . . ?
H23B C23 H23C 109.5 . . ?
C22 C24 H24A 109.5 . . ?
C22 C24 H24B 109.5 . . ?
H24A C24 H24B 109.5 . . ?
C22 C24 H24C 109.5 . . ?
H24A C24 H24C 109.5 . . ?
H24B C24 H24C 109.5 . . ?
C26 C25 C27 110.6(4) . . ?
C26 C25 P3 116.0(3) . . ?
C27 C25 P3 110.6(3) . . ?
C26 C25 H25A 106.3 . . ?
C27 C25 H25A 106.3 . . ?
P3 C25 H25A 106.3 . . ?
C25 C26 H26A 109.5 . . ?
C25 C26 H26B 109.5 . . ?
H26A C26 H26B 109.5 . . ?
C25 C26 H26C 109.5 . . ?
H26A C26 H26C 109.5 . . ?
H26B C26 H26C 109.5 . . ?
C25 C27 H27A 109.5 . . ?
C25 C27 H27B 109.5 . . ?
H27A C27 H27B 109.5 . . ?
C25 C27 H27C 109.5 . . ?
H27A C27 H27C 109.5 . . ?
H27B C27 H27C 109.5 . . ?
C30 C28 C29 111.1(4) . . ?
C30 C28 P3 112.4(3) . . ?
C29 C28 P3 115.0(3) . . ?
C30 C28 H28A 105.9 . . ?
C29 C28 H28A 105.9 . . ?
P3 C28 H28A 105.9 . . ?
C28 C29 H29A 109.5 . . ?
C28 C29 H29B 109.5 . . ?
H29A C29 H29B 109.5 . . ?
C28 C29 H29C 109.5 . . ?
H29A C29 H29C 109.5 . . ?
H29B C29 H29C 109.5 . . ?
C28 C30 H30A 109.5 . . ?
C28 C30 H30B 109.5 . . ?
H30A C30 H30B 109.5 . . ?
C28 C30 H30C 109.5 . . ?
H30A C30 H30C 109.5 . . ?
H30B C30 H30C 109.5 . . ?
C33 C31 C32 110.1(4) . . ?
C33 C31 P3 111.1(4) . . ?
C32 C31 P3 110.6(4) . . ?
C33 C31 H31A 108.3 . . ?
C32 C31 H31A 108.3 . . ?
P3 C31 H31A 108.3 . . ?
C31 C32 H32A 109.5 . . ?
C31 C32 H32B 109.5 . . ?
H32A C32 H32B 109.5 . . ?
C31 C32 H32C 109.5 . . ?
H32A C32 H32C 109.5 . . ?
H32B C32 H32C 109.5 . . ?
C31 C33 H33A 109.5 . . ?
C31 C33 H33B 109.5 . . ?
H33A C33 H33B 109.5 . . ?
C31 C33 H33C 109.5 . . ?
H33A C33 H33C 109.5 . . ?
H33B C33 H33C 109.5 . . ?

loop_
_geom_bond_atom_site_label_1
_geom_bond_atom_site_label_2
_geom_bond_distance
_geom_bond_site_symmetry_2
_geom_bond_publ_flag
Fe1 S2 2.2289(14) . ?
Fe1 S5 2.2724(15) . ?
Fe1 S4 2.2948(14) . ?
Fe1 P1 2.3549(14) . ?
Fe1 Fe4 2.6522(10) . ?
Fe1 Fe3 2.6695(10) . ?
Fe1 Fe2 2.7225(10) . ?
Fe2 S3 2.2149(14) . ?
Fe2 S5 2.2922(14) . ?
Fe2 S4 2.3081(14) . ?
Fe2 P2 2.3434(15) . ?
Fe2 Fe4 2.6642(11) . ?
Fe2 Fe3 2.6656(10) . ?
Fe3 S5 2.2448(14) . ?
Fe3 S1 2.2704(14) . ?
Fe3 S2 2.3162(15) . ?
Fe3 S3 2.3169(14) . ?
Fe3 Fe4 2.6542(10) . ?
Fe4 S4 2.2272(14) . ?
Fe4 S2 2.2832(14) . ?
Fe4 S3 2.2885(15) . ?
Fe4 P3 2.3875(15) . ?
S1 C1 1.757(5) . ?
P1 C10 1.853(5) . ?
P1 C13 1.857(5) . ?
P1 C7 1.860(5) . ?
P2 C19 1.848(5) . ?
P2 C22 1.851(5) . ?
P2 C16 1.851(5) . ?
P3 C31 1.839(5) . ?
P3 C28 1.857(5) . ?
P3 C25 1.859(5) . ?
C1 C6 1.387(6) . ?
C1 C2 1.393(7) . ?
C2 C3 1.372(7) . ?
C2 H2A 0.9500 . ?
C3 C4 1.371(7) . ?
C3 H3A 0.9500 . ?
C4 C5 1.378(7) . ?
C4 H4A 0.9500 . ?
C5 C6 1.384(6) . ?
C5 H5A 0.9500 . ?
C6 H6A 0.9500 . ?
C7 C8 1.523(7) . ?
C7 C9 1.533(6) . ?
C7 H7A 1.0000 . ?
C8 H8A 0.9800 . ?
C8 H8B 0.9800 . ?
C8 H8C 0.9800 . ?
C9 H9A 0.9800 . ?
C9 H9B 0.9800 . ?
C9 H9C 0.9800 . ?
C10 C11 1.524(7) . ?
C10 C12 1.548(6) . ?
C10 H10A 1.0000 . ?
C11 H11A 0.9800 . ?
C11 H11B 0.9800 . ?
C11 H11C 0.9800 . ?
C12 H12A 0.9800 . ?
C12 H12B 0.9800 . ?
C12 H12C 0.9800 . ?
C13 C15 1.524(7) . ?
C13 C14 1.538(7) . ?
C13 H13A 1.0000 . ?
C14 H14A 0.9800 . ?
C14 H14B 0.9800 . ?
C14 H14C 0.9800 . ?
C15 H15A 0.9800 . ?
C15 H15B 0.9800 . ?
C15 H15C 0.9800 . ?
C16 C17 1.524(7) . ?
C16 C18 1.527(7) . ?
C16 H16A 1.0000 . ?
C17 H17A 0.9800 . ?
C17 H17B 0.9800 . ?
C17 H17C 0.9800 . ?
C18 H18A 0.9800 . ?
C18 H18B 0.9800 . ?
C18 H18C 0.9800 . ?
C19 C20 1.516(7) . ?
C19 C21 1.524(6) . ?
C19 H19A 1.0000 . ?
C20 H20A 0.9800 . ?
C20 H20B 0.9800 . ?
C20 H20C 0.9800 . ?
C21 H21A 0.9800 . ?
C21 H21B 0.9800 . ?
C21 H21C 0.9800 . ?
C22 C24 1.538(7) . ?
C22 C23 1.543(7) . ?
C22 H22A 1.0000 . ?
C23 H23A 0.9800 . ?
C23 H23B 0.9800 . ?
C23 H23C 0.9800 . ?
C24 H24A 0.9800 . ?
C24 H24B 0.9800 . ?
C24 H24C 0.9800 . ?
C25 C26 1.514(7) . ?
C25 C27 1.526(7) . ?
C25 H25A 1.0000 . ?
C26 H26A 0.9800 . ?
C26 H26B 0.9800 . ?
C26 H26C 0.9800 . ?
C27 H27A 0.9800 . ?
C27 H27B 0.9800 . ?
C27 H27C 0.9800 . ?
C28 C30 1.516(7) . ?
C28 C29 1.531(6) . ?
C28 H28A 1.0000 . ?
C29 H29A 0.9800 . ?
C29 H29B 0.9800 . ?
C29 H29C 0.9800 . ?
C30 H30A 0.9800 . ?
C30 H30B 0.9800 . ?
C30 H30C 0.9800 . ?
C31 C33 1.521(7) . ?
C31 C32 1.541(7) . ?
C31 H31A 1.0000 . ?
C32 H32A 0.9800 . ?
C32 H32B 0.9800 . ?
C32 H32C 0.9800 . ?
C33 H33A 0.9800 . ?
C33 H33B 0.9800 . ?
C33 H33C 0.9800 . ?

loop_
_geom_torsion_atom_site_label_1
_geom_torsion_atom_site_label_2
_geom_torsion_atom_site_label_3
_geom_torsion_atom_site_label_4
_geom_torsion
_geom_torsion_site_symmetry_1
_geom_torsion_site_symmetry_2
_geom_torsion_site_symmetry_3
_geom_torsion_site_symmetry_4
_geom_torsion_publ_flag
S2 Fe1 Fe2 S3 0.47(6) . . . . ?
S5 Fe1 Fe2 S3 101.12(6) . . . . ?
S4 Fe1 Fe2 S3 -98.70(6) . . . . ?
P1 Fe1 Fe2 S3 176.14(7) . . . . ?
Fe4 Fe1 Fe2 S3 -34.56(4) . . . . ?
Fe3 Fe1 Fe2 S3 36.32(4) . . . . ?
S2 Fe1 Fe2 S5 -100.65(6) . . . . ?
S4 Fe1 Fe2 S5 160.19(6) . . . . ?
P1 Fe1 Fe2 S5 75.02(8) . . . . ?
Fe4 Fe1 Fe2 S5 -135.67(5) . . . . ?
Fe3 Fe1 Fe2 S5 -64.79(4) . . . . ?
S2 Fe1 Fe2 S4 99.17(6) . . . . ?
S5 Fe1 Fe2 S4 -160.19(6) . . . . ?
P1 Fe1 Fe2 S4 -85.16(8) . . . . ?
Fe4 Fe1 Fe2 S4 64.14(4) . . . . ?
Fe3 Fe1 Fe2 S4 135.02(5) . . . . ?
S2 Fe1 Fe2 P2 176.07(8) . . . . ?
S5 Fe1 Fe2 P2 -83.28(9) . . . . ?
S4 Fe1 Fe2 P2 76.90(9) . . . . ?
P1 Fe1 Fe2 P2 -8.26(12) . . . . ?
Fe4 Fe1 Fe2 P2 141.04(8) . . . . ?
Fe3 Fe1 Fe2 P2 -148.08(8) . . . . ?
S2 Fe1 Fe2 Fe4 35.03(4) . . . . ?
S5 Fe1 Fe2 Fe4 135.67(5) . . . . ?
S4 Fe1 Fe2 Fe4 -64.14(4) . . . . ?
P1 Fe1 Fe2 Fe4 -149.30(7) . . . . ?
Fe3 Fe1 Fe2 Fe4 70.88(3) . . . . ?
S2 Fe1 Fe2 Fe3 -35.85(4) . . . . ?
S5 Fe1 Fe2 Fe3 64.79(4) . . . . ?
S4 Fe1 Fe2 Fe3 -135.02(5) . . . . ?
P1 Fe1 Fe2 Fe3 139.82(7) . . . . ?
Fe4 Fe1 Fe2 Fe3 -70.88(3) . . . . ?
S3 Fe2 Fe3 S5 159.75(6) . . . . ?
S4 Fe2 Fe3 S5 -99.90(6) . . . . ?
P2 Fe2 Fe3 S5 80.15(9) . . . . ?
Fe4 Fe2 Fe3 S5 -134.19(5) . . . . ?
Fe1 Fe2 Fe3 S5 -64.56(5) . . . . ?
S3 Fe2 Fe3 S1 65.67(8) . . . . ?
S5 Fe2 Fe3 S1 -94.08(9) . . . . ?
S4 Fe2 Fe3 S1 166.02(7) . . . . ?
P2 Fe2 Fe3 S1 -13.93(12) . . . . ?
Fe4 Fe2 Fe3 S1 131.73(8) . . . . ?
Fe1 Fe2 Fe3 S1 -158.64(8) . . . . ?
S3 Fe2 Fe3 S2 -101.48(6) . . . . ?
S5 Fe2 Fe3 S2 98.77(6) . . . . ?
S4 Fe2 Fe3 S2 -1.13(5) . . . . ?
P2 Fe2 Fe3 S2 178.92(8) . . . . ?
Fe4 Fe2 Fe3 S2 -35.42(4) . . . . ?
Fe1 Fe2 Fe3 S2 34.21(4) . . . . ?
S5 Fe2 Fe3 S3 -159.75(6) . . . . ?
S4 Fe2 Fe3 S3 100.35(6) . . . . ?
P2 Fe2 Fe3 S3 -79.60(9) . . . . ?
Fe4 Fe2 Fe3 S3 66.06(5) . . . . ?
Fe1 Fe2 Fe3 S3 135.69(5) . . . . ?
S3 Fe2 Fe3 Fe4 -66.06(5) . . . . ?
S5 Fe2 Fe3 Fe4 134.19(5) . . . . ?
S4 Fe2 Fe3 Fe4 34.29(4) . . . . ?
P2 Fe2 Fe3 Fe4 -145.65(8) . . . . ?
Fe1 Fe2 Fe3 Fe4 69.63(3) . . . . ?
S3 Fe2 Fe3 Fe1 -135.69(5) . . . . ?
S5 Fe2 Fe3 Fe1 64.56(5) . . . . ?
S4 Fe2 Fe3 Fe1 -35.34(4) . . . . ?
P2 Fe2 Fe3 Fe1 144.71(8) . . . . ?
Fe4 Fe2 Fe3 Fe1 -69.63(3) . . . . ?
S2 Fe1 Fe3 S5 -158.36(6) . . . . ?
S4 Fe1 Fe3 S5 101.08(6) . . . . ?
P1 Fe1 Fe3 S5 -67.90(9) . . . . ?
Fe4 Fe1 Fe3 S5 135.65(5) . . . . ?
Fe2 Fe1 Fe3 S5 65.46(4) . . . . ?
S2 Fe1 Fe3 S1 -74.38(11) . . . . ?
S5 Fe1 Fe3 S1 83.98(11) . . . . ?
S4 Fe1 Fe3 S1 -174.94(11) . . . . ?
P1 Fe1 Fe3 S1 16.08(15) . . . . ?
Fe4 Fe1 Fe3 S1 -140.37(11) . . . . ?
Fe2 Fe1 Fe3 S1 149.44(11) . . . . ?
S5 Fe1 Fe3 S2 158.36(6) . . . . ?
S4 Fe1 Fe3 S2 -100.57(6) . . . . ?
P1 Fe1 Fe3 S2 90.46(9) . . . . ?
Fe4 Fe1 Fe3 S2 -65.99(5) . . . . ?
Fe2 Fe1 Fe3 S2 -136.18(5) . . . . ?
S2 Fe1 Fe3 S3 101.86(6) . . . . ?
S5 Fe1 Fe3 S3 -99.78(6) . . . . ?
S4 Fe1 Fe3 S3 1.29(6) . . . . ?
P1 Fe1 Fe3 S3 -167.68(8) . . . . ?
Fe4 Fe1 Fe3 S3 35.87(4) . . . . ?
Fe2 Fe1 Fe3 S3 -34.32(4) . . . . ?
S2 Fe1 Fe3 Fe4 65.99(5) . . . . ?
S5 Fe1 Fe3 Fe4 -135.65(5) . . . . ?
S4 Fe1 Fe3 Fe4 -34.57(4) . . . . ?
P1 Fe1 Fe3 Fe4 156.46(9) . . . . ?
Fe2 Fe1 Fe3 Fe4 -70.18(3) . . . . ?
S2 Fe1 Fe3 Fe2 136.18(5) . . . . ?
S5 Fe1 Fe3 Fe2 -65.46(4) . . . . ?
S4 Fe1 Fe3 Fe2 35.61(4) . . . . ?
P1 Fe1 Fe3 Fe2 -133.36(9) . . . . ?
Fe4 Fe1 Fe3 Fe2 70.18(3) . . . . ?
S2 Fe1 Fe4 S4 157.32(6) . . . . ?
S5 Fe1 Fe4 S4 -100.86(6) . . . . ?
P1 Fe1 Fe4 S4 72.06(10) . . . . ?
Fe3 Fe1 Fe4 S4 -135.71(5) . . . . ?
Fe2 Fe1 Fe4 S4 -65.80(4) . . . . ?
S5 Fe1 Fe4 S2 101.82(6) . . . . ?
S4 Fe1 Fe4 S2 -157.32(6) . . . . ?
P1 Fe1 Fe4 S2 -85.26(10) . . . . ?
Fe3 Fe1 Fe4 S2 66.97(5) . . . . ?
Fe2 Fe1 Fe4 S2 136.88(5) . . . . ?
S2 Fe1 Fe4 S3 -103.56(6) . . . . ?
S5 Fe1 Fe4 S3 -1.74(6) . . . . ?
S4 Fe1 Fe4 S3 99.12(6) . . . . ?
P1 Fe1 Fe4 S3 171.18(9) . . . . ?
Fe3 Fe1 Fe4 S3 -36.59(4) . . . . ?
Fe2 Fe1 Fe4 S3 33.32(4) . . . . ?
S2 Fe1 Fe4 P3 57.55(9) . . . . ?
S5 Fe1 Fe4 P3 159.37(8) . . . . ?
S4 Fe1 Fe4 P3 -99.77(9) . . . . ?
P1 Fe1 Fe4 P3 -27.72(14) . . . . ?
Fe3 Fe1 Fe4 P3 124.51(9) . . . . ?
Fe2 Fe1 Fe4 P3 -165.58(9) . . . . ?
S2 Fe1 Fe4 Fe3 -66.97(5) . . . . ?
S5 Fe1 Fe4 Fe3 34.86(4) . . . . ?
S4 Fe1 Fe4 Fe3 135.71(5) . . . . ?
P1 Fe1 Fe4 Fe3 -152.23(10) . . . . ?
Fe2 Fe1 Fe4 Fe3 69.91(3) . . . . ?
S2 Fe1 Fe4 Fe2 -136.88(5) . . . . ?
S5 Fe1 Fe4 Fe2 -35.05(4) . . . . ?
S4 Fe1 Fe4 Fe2 65.80(4) . . . . ?
P1 Fe1 Fe4 Fe2 137.86(10) . . . . ?
Fe3 Fe1 Fe4 Fe2 -69.91(3) . . . . ?
S5 Fe3 Fe4 S4 0.70(6) . . . . ?
S1 Fe3 Fe4 S4 -170.03(7) . . . . ?
S2 Fe3 Fe4 S4 99.55(6) . . . . ?
S3 Fe3 Fe4 S4 -98.91(6) . . . . ?
Fe2 Fe3 Fe4 S4 -36.12(4) . . . . ?
Fe1 Fe3 Fe4 S4 36.14(4) . . . . ?
S5 Fe3 Fe4 S2 -98.86(6) . . . . ?
S1 Fe3 Fe4 S2 90.42(8) . . . . ?
S3 Fe3 Fe4 S2 161.53(6) . . . . ?
Fe2 Fe3 Fe4 S2 -135.67(5) . . . . ?
Fe1 Fe3 Fe4 S2 -63.41(4) . . . . ?
S5 Fe3 Fe4 S3 99.61(6) . . . . ?
S1 Fe3 Fe4 S3 -71.12(8) . . . . ?
S2 Fe3 Fe4 S3 -161.53(6) . . . . ?
Fe2 Fe3 Fe4 S3 62.80(4) . . . . ?
Fe1 Fe3 Fe4 S3 135.06(5) . . . . ?
S5 Fe3 Fe4 P3 -179.62(6) . . . . ?
S1 Fe3 Fe4 P3 9.66(10) . . . . ?
S2 Fe3 Fe4 P3 -80.76(7) . . . . ?
S3 Fe3 Fe4 P3 80.78(7) . . . . ?
Fe2 Fe3 Fe4 P3 143.57(6) . . . . ?
Fe1 Fe3 Fe4 P3 -144.17(6) . . . . ?
S5 Fe3 Fe4 Fe1 -35.45(4) . . . . ?
S1 Fe3 Fe4 Fe1 153.83(7) . . . . ?
S2 Fe3 Fe4 Fe1 63.41(4) . . . . ?
S3 Fe3 Fe4 Fe1 -135.06(5) . . . . ?
Fe2 Fe3 Fe4 Fe1 -72.26(3) . . . . ?
S5 Fe3 Fe4 Fe2 36.81(4) . . . . ?
S1 Fe3 Fe4 Fe2 -133.91(7) . . . . ?
S2 Fe3 Fe4 Fe2 135.67(5) . . . . ?
S3 Fe3 Fe4 Fe2 -62.80(4) . . . . ?
Fe1 Fe3 Fe4 Fe2 72.26(3) . . . . ?
S3 Fe2 Fe4 S4 -156.89(6) . . . . ?
S5 Fe2 Fe4 S4 100.15(6) . . . . ?
P2 Fe2 Fe4 S4 -75.34(8) . . . . ?
Fe3 Fe2 Fe4 S4 135.86(5) . . . . ?
Fe1 Fe2 Fe4 S4 65.56(4) . . . . ?
S3 Fe2 Fe4 S2 103.42(6) . . . . ?
S5 Fe2 Fe4 S2 0.47(5) . . . . ?
S4 Fe2 Fe4 S2 -99.68(6) . . . . ?
P2 Fe2 Fe4 S2 -175.03(8) . . . . ?
Fe3 Fe2 Fe4 S2 36.17(4) . . . . ?
Fe1 Fe2 Fe4 S2 -34.13(4) . . . . ?
S5 Fe2 Fe4 S3 -102.96(6) . . . . ?
S4 Fe2 Fe4 S3 156.89(6) . . . . ?
P2 Fe2 Fe4 S3 81.55(9) . . . . ?
Fe3 Fe2 Fe4 S3 -67.25(5) . . . . ?
Fe1 Fe2 Fe4 S3 -137.55(5) . . . . ?
S3 Fe2 Fe4 P3 -56.75(9) . . . . ?
S5 Fe2 Fe4 P3 -159.71(8) . . . . ?
S4 Fe2 Fe4 P3 100.14(9) . . . . ?
P2 Fe2 Fe4 P3 24.80(13) . . . . ?
Fe3 Fe2 Fe4 P3 -124.00(9) . . . . ?
Fe1 Fe2 Fe4 P3 165.70(9) . . . . ?
S3 Fe2 Fe4 Fe1 137.55(5) . . . . ?
S5 Fe2 Fe4 Fe1 34.59(4) . . . . ?
S4 Fe2 Fe4 Fe1 -65.56(4) . . . . ?
P2 Fe2 Fe4 Fe1 -140.90(8) . . . . ?
Fe3 Fe2 Fe4 Fe1 70.30(3) . . . . ?
S3 Fe2 Fe4 Fe3 67.25(4) . . . . ?
S5 Fe2 Fe4 Fe3 -35.71(4) . . . . ?
S4 Fe2 Fe4 Fe3 -135.86(5) . . . . ?
P2 Fe2 Fe4 Fe3 148.80(8) . . . . ?
Fe1 Fe2 Fe4 Fe3 -70.30(3) . . . . ?
S5 Fe3 S1 C1 71.45(18) . . . . ?
S2 Fe3 S1 C1 -54.11(18) . . . . ?
S3 Fe3 S1 C1 -171.75(18) . . . . ?
Fe4 Fe3 S1 C1 -118.91(18) . . . . ?
Fe2 Fe3 S1 C1 139.93(17) . . . . ?
Fe1 Fe3 S1 C1 4.4(2) . . . . ?
S5 Fe1 S2 Fe4 -92.66(5) . . . . ?
S4 Fe1 S2 Fe4 18.56(5) . . . . ?
P1 Fe1 S2 Fe4 146.06(5) . . . . ?
Fe3 Fe1 S2 Fe4 -74.74(4) . . . . ?
Fe2 Fe1 S2 Fe4 -37.12(4) . . . . ?
S5 Fe1 S2 Fe3 -17.92(5) . . . . ?
S4 Fe1 S2 Fe3 93.29(5) . . . . ?
P1 Fe1 S2 Fe3 -139.20(5) . . . . ?
Fe4 Fe1 S2 Fe3 74.74(4) . . . . ?
Fe2 Fe1 S2 Fe3 37.61(4) . . . . ?
S4 Fe4 S2 Fe1 -19.18(5) . . . . ?
S3 Fe4 S2 Fe1 92.57(5) . . . . ?
P3 Fe4 S2 Fe1 -152.61(5) . . . . ?
Fe3 Fe4 S2 Fe1 76.63(4) . . . . ?
Fe2 Fe4 S2 Fe1 38.13(4) . . . . ?
S4 Fe4 S2 Fe3 -95.81(5) . . . . ?
S3 Fe4 S2 Fe3 15.94(5) . . . . ?
P3 Fe4 S2 Fe3 130.76(5) . . . . ?
Fe1 Fe4 S2 Fe3 -76.63(4) . . . . ?
Fe2 Fe4 S2 Fe3 -38.49(4) . . . . ?
S5 Fe3 S2 Fe1 17.98(5) . . . . ?
S1 Fe3 S2 Fe1 150.65(5) . . . . ?
S3 Fe3 S2 Fe1 -92.30(5) . . . . ?
Fe4 Fe3 S2 Fe1 -76.74(4) . . . . ?
Fe2 Fe3 S2 Fe1 -38.44(4) . . . . ?
S5 Fe3 S2 Fe4 94.72(5) . . . . ?
S1 Fe3 S2 Fe4 -132.61(5) . . . . ?
S3 Fe3 S2 Fe4 -15.56(5) . . . . ?
Fe2 Fe3 S2 Fe4 38.30(4) . . . . ?
Fe1 Fe3 S2 Fe4 76.74(4) . . . . ?
S5 Fe2 S3 Fe4 91.26(5) . . . . ?
S4 Fe2 S3 Fe4 -18.80(5) . . . . ?
P2 Fe2 S3 Fe4 -140.79(5) . . . . ?
Fe3 Fe2 S3 Fe4 74.46(4) . . . . ?
Fe1 Fe2 S3 Fe4 36.39(4) . . . . ?
S5 Fe2 S3 Fe3 16.80(5) . . . . ?
S4 Fe2 S3 Fe3 -93.26(5) . . . . ?
P2 Fe2 S3 Fe3 144.75(5) . . . . ?
Fe4 Fe2 S3 Fe3 -74.46(4) . . . . ?
Fe1 Fe2 S3 Fe3 -38.07(4) . . . . ?
S4 Fe4 S3 Fe2 19.53(5) . . . . ?
S2 Fe4 S3 Fe2 -92.57(5) . . . . ?
P3 Fe4 S3 Fe2 152.63(5) . . . . ?
Fe1 Fe4 S3 Fe2 -37.54(4) . . . . ?
Fe3 Fe4 S3 Fe2 -76.62(4) . . . . ?
S4 Fe4 S3 Fe3 96.15(5) . . . . ?
S2 Fe4 S3 Fe3 -15.95(5) . . . . ?
P3 Fe4 S3 Fe3 -130.75(5) . . . . ?
Fe1 Fe4 S3 Fe3 39.08(4) . . . . ?
Fe2 Fe4 S3 Fe3 76.62(4) . . . . ?
S5 Fe3 S3 Fe2 -17.01(5) . . . . ?
S1 Fe3 S3 Fe2 -143.02(5) . . . . ?
S2 Fe3 S3 Fe2 92.85(5) . . . . ?
Fe4 Fe3 S3 Fe2 77.32(4) . . . . ?
Fe1 Fe3 S3 Fe2 38.76(4) . . . . ?
S5 Fe3 S3 Fe4 -94.33(5) . . . . ?
S1 Fe3 S3 Fe4 139.67(5) . . . . ?
S2 Fe3 S3 Fe4 15.53(5) . . . . ?
Fe2 Fe3 S3 Fe4 -77.32(4) . . . . ?
Fe1 Fe3 S3 Fe4 -38.55(4) . . . . ?
S2 Fe4 S4 Fe1 18.63(5) . . . . ?
S3 Fe4 S4 Fe1 -95.76(5) . . . . ?
P3 Fe4 S4 Fe1 141.67(6) . . . . ?
Fe3 Fe4 S4 Fe1 -38.61(4) . . . . ?
Fe2 Fe4 S4 Fe1 -76.98(4) . . . . ?
S2 Fe4 S4 Fe2 95.61(5) . . . . ?
S3 Fe4 S4 Fe2 -18.77(5) . . . . ?
P3 Fe4 S4 Fe2 -141.35(5) . . . . ?
Fe1 Fe4 S4 Fe2 76.98(4) . . . . ?
Fe3 Fe4 S4 Fe2 38.38(4) . . . . ?
S2 Fe1 S4 Fe4 -19.06(5) . . . . ?
S5 Fe1 S4 Fe4 92.64(5) . . . . ?
P1 Fe1 S4 Fe4 -148.99(5) . . . . ?
Fe3 Fe1 S4 Fe4 37.95(4) . . . . ?
Fe2 Fe1 S4 Fe4 76.18(4) . . . . ?
S2 Fe1 S4 Fe2 -95.24(5) . . . . ?
S5 Fe1 S4 Fe2 16.46(5) . . . . ?
P1 Fe1 S4 Fe2 134.83(5) . . . . ?
Fe4 Fe1 S4 Fe2 -76.18(4) . . . . ?
Fe3 Fe1 S4 Fe2 -38.23(4) . . . . ?
S3 Fe2 S4 Fe4 19.40(5) . . . . ?
S5 Fe2 S4 Fe4 -92.25(5) . . . . ?
P2 Fe2 S4 Fe4 142.21(5) . . . . ?
Fe3 Fe2 S4 Fe4 -37.76(4) . . . . ?
Fe1 Fe2 S4 Fe4 -76.01(4) . . . . ?
S3 Fe2 S4 Fe1 95.41(5) . . . . ?
S5 Fe2 S4 Fe1 -16.23(5) . . . . ?
P2 Fe2 S4 Fe1 -141.77(5) . . . . ?
Fe4 Fe2 S4 Fe1 76.01(4) . . . . ?
Fe3 Fe2 S4 Fe1 38.26(4) . . . . ?
S1 Fe3 S5 Fe1 -148.84(5) . . . . ?
S2 Fe3 S5 Fe1 -17.57(5) . . . . ?
S3 Fe3 S5 Fe1 94.00(5) . . . . ?
Fe4 Fe3 S5 Fe1 38.12(4) . . . . ?
Fe2 Fe3 S5 Fe1 77.57(4) . . . . ?
S1 Fe3 S5 Fe2 133.59(6) . . . . ?
S2 Fe3 S5 Fe2 -95.13(5) . . . . ?
S3 Fe3 S5 Fe2 16.43(5) . . . . ?
Fe4 Fe3 S5 Fe2 -39.45(4) . . . . ?
Fe1 Fe3 S5 Fe2 -77.57(4) . . . . ?
S2 Fe1 S5 Fe3 18.45(5) . . . . ?
S4 Fe1 S5 Fe3 -92.39(5) . . . . ?
P1 Fe1 S5 Fe3 145.65(5) . . . . ?
Fe4 Fe1 S5 Fe3 -38.04(4) . . . . ?
Fe2 Fe1 S5 Fe3 -75.88(4) . . . . ?
S2 Fe1 S5 Fe2 94.33(5) . . . . ?
S4 Fe1 S5 Fe2 -16.51(5) . . . . ?
P1 Fe1 S5 Fe2 -138.47(5) . . . . ?
Fe4 Fe1 S5 Fe2 37.83(4) . . . . ?
Fe3 Fe1 S5 Fe2 75.88(4) . . . . ?
S3 Fe2 S5 Fe3 -17.36(6) . . . . ?
S4 Fe2 S5 Fe3 92.85(5) . . . . ?
P2 Fe2 S5 Fe3 -143.92(5) . . . . ?
Fe4 Fe2 S5 Fe3 39.02(4) . . . . ?
Fe1 Fe2 S5 Fe3 76.52(4) . . . . ?
S3 Fe2 S5 Fe1 -93.88(5) . . . . ?
S4 Fe2 S5 Fe1 16.33(5) . . . . ?
P2 Fe2 S5 Fe1 139.57(5) . . . . ?
Fe4 Fe2 S5 Fe1 -37.50(4) . . . . ?
Fe3 Fe2 S5 Fe1 -76.52(4) . . . . ?
S2 Fe1 P1 C10 -71.73(19) . . . . ?
S5 Fe1 P1 C10 168.12(18) . . . . ?
S4 Fe1 P1 C10 51.41(19) . . . . ?
Fe4 Fe1 P1 C10 -4.6(2) . . . . ?
Fe3 Fe1 P1 C10 -140.43(18) . . . . ?
Fe2 Fe1 P1 C10 113.04(19) . . . . ?
S2 Fe1 P1 C13 49.9(2) . . . . ?
S5 Fe1 P1 C13 -70.2(2) . . . . ?
S4 Fe1 P1 C13 173.1(2) . . . . ?
Fe4 Fe1 P1 C13 117.1(2) . . . . ?
Fe3 Fe1 P1 C13 -18.8(2) . . . . ?
Fe2 Fe1 P1 C13 -125.3(2) . . . . ?
S2 Fe1 P1 C7 168.70(18) . . . . ?
S5 Fe1 P1 C7 48.55(19) . . . . ?
S4 Fe1 P1 C7 -68.16(19) . . . . ?
Fe4 Fe1 P1 C7 -124.13(19) . . . . ?
Fe3 Fe1 P1 C7 100.01(19) . . . . ?
Fe2 Fe1 P1 C7 -6.5(2) . . . . ?
S3 Fe2 P2 C19 59.78(18) . . . . ?
S5 Fe2 P2 C19 -177.12(17) . . . . ?
S4 Fe2 P2 C19 -57.99(18) . . . . ?
Fe4 Fe2 P2 C19 -2.0(2) . . . . ?
Fe3 Fe2 P2 C19 121.95(17) . . . . ?
Fe1 Fe2 P2 C19 -115.56(17) . . . . ?
S3 Fe2 P2 C22 -62.75(19) . . . . ?
S5 Fe2 P2 C22 60.35(19) . . . . ?
S4 Fe2 P2 C22 179.48(19) . . . . ?
Fe4 Fe2 P2 C22 -124.56(19) . . . . ?
Fe3 Fe2 P2 C22 -0.6(2) . . . . ?
Fe1 Fe2 P2 C22 121.92(19) . . . . ?
S3 Fe2 P2 C16 175.93(19) . . . . ?
S5 Fe2 P2 C16 -60.97(19) . . . . ?
S4 Fe2 P2 C16 58.16(19) . . . . ?
Fe4 Fe2 P2 C16 114.12(19) . . . . ?
Fe3 Fe2 P2 C16 -121.90(19) . . . . ?
Fe1 Fe2 P2 C16 0.6(2) . . . . ?
S4 Fe4 P3 C31 -52.93(19) . . . . ?
S2 Fe4 P3 C31 69.44(19) . . . . ?
S3 Fe4 P3 C31 -174.59(18) . . . . ?
Fe1 Fe4 P3 C31 24.7(2) . . . . ?
Fe3 Fe4 P3 C31 127.43(18) . . . . ?
Fe2 Fe4 P3 C31 -130.74(19) . . . . ?
S4 Fe4 P3 C28 -171.81(17) . . . . ?
S2 Fe4 P3 C28 -49.44(18) . . . . ?
S3 Fe4 P3 C28 66.54(18) . . . . ?
Fe1 Fe4 P3 C28 -94.22(19) . . . . ?
Fe3 Fe4 P3 C28 8.56(19) . . . . ?
Fe2 Fe4 P3 C28 110.39(18) . . . . ?
S4 Fe4 P3 C25 68.94(19) . . . . ?
S2 Fe4 P3 C25 -168.69(18) . . . . ?
S3 Fe4 P3 C25 -52.71(18) . . . . ?
Fe1 Fe4 P3 C25 146.53(18) . . . . ?
Fe3 Fe4 P3 C25 -110.69(18) . . . . ?
Fe2 Fe4 P3 C25 -8.9(2) . . . . ?
Fe3 S1 C1 C6 -0.1(5) . . . . ?
Fe3 S1 C1 C2 179.6(4) . . . . ?
C6 C1 C2 C3 1.1(8) . . . . ?
S1 C1 C2 C3 -178.7(5) . . . . ?
C1 C2 C3 C4 -0.7(9) . . . . ?
C2 C3 C4 C5 0.0(9) . . . . ?
C3 C4 C5 C6 0.1(8) . . . . ?
C4 C5 C6 C1 0.3(8) . . . . ?
C2 C1 C6 C5 -0.9(7) . . . . ?
S1 C1 C6 C5 178.8(4) . . . . ?
C10 P1 C7 C8 -64.5(4) . . . . ?
C13 P1 C7 C8 -178.4(4) . . . . ?
Fe1 P1 C7 C8 58.0(4) . . . . ?
C10 P1 C7 C9 64.0(4) . . . . ?
C13 P1 C7 C9 -49.9(4) . . . . ?
Fe1 P1 C7 C9 -173.5(3) . . . . ?
C13 P1 C10 C11 -98.5(4) . . . . ?
C7 P1 C10 C11 149.3(4) . . . . ?
Fe1 P1 C10 C11 26.5(4) . . . . ?
C13 P1 C10 C12 28.3(5) . . . . ?
C7 P1 C10 C12 -83.9(4) . . . . ?
Fe1 P1 C10 C12 153.3(3) . . . . ?
C10 P1 C13 C15 68.6(4) . . . . ?
C7 P1 C13 C15 -178.2(4) . . . . ?
Fe1 P1 C13 C15 -55.3(4) . . . . ?
C10 P1 C13 C14 -169.7(4) . . . . ?
C7 P1 C13 C14 -56.4(4) . . . . ?
Fe1 P1 C13 C14 66.5(4) . . . . ?
C19 P2 C16 C17 -50.7(5) . . . . ?
C22 P2 C16 C17 61.4(5) . . . . ?
Fe2 P2 C16 C17 -171.3(4) . . . . ?
C19 P2 C16 C18 -177.3(4) . . . . ?
C22 P2 C16 C18 -65.2(4) . . . . ?
Fe2 P2 C16 C18 62.1(4) . . . . ?
C22 P2 C19 C20 -169.1(4) . . . . ?
C16 P2 C19 C20 -56.5(4) . . . . ?
Fe2 P2 C19 C20 62.3(4) . . . . ?
C22 P2 C19 C21 67.2(4) . . . . ?
C16 P2 C19 C21 179.9(3) . . . . ?
Fe2 P2 C19 C21 -61.3(4) . . . . ?
C19 P2 C22 C24 -97.1(4) . . . . ?
C16 P2 C22 C24 151.3(4) . . . . ?
Fe2 P2 C22 C24 28.6(4) . . . . ?
C19 P2 C22 C23 30.3(5) . . . . ?
C16 P2 C22 C23 -81.3(4) . . . . ?
Fe2 P2 C22 C23 155.9(3) . . . . ?
C31 P3 C25 C26 -32.5(4) . . . . ?
C28 P3 C25 C26 80.1(4) . . . . ?
Fe4 P3 C25 C26 -159.0(3) . . . . ?
C31 P3 C25 C27 94.4(4) . . . . ?
C28 P3 C25 C27 -152.9(4) . . . . ?
Fe4 P3 C25 C27 -32.1(4) . . . . ?
C31 P3 C28 C30 -178.3(3) . . . . ?
C25 P3 C28 C30 68.0(4) . . . . ?
Fe4 P3 C28 C30 -53.6(4) . . . . ?
C31 P3 C28 C29 53.3(4) . . . . ?
C25 P3 C28 C29 -60.4(4) . . . . ?
Fe4 P3 C28 C29 178.0(3) . . . . ?
C28 P3 C31 C33 174.4(4) . . . . ?
C25 P3 C31 C33 -71.4(4) . . . . ?
Fe4 P3 C31 C33 52.8(4) . . . . ?
C28 P3 C31 C32 51.8(4) . . . . ?
C25 P3 C31 C32 165.9(3) . . . . ?
Fe4 P3 C31 C32 -69.8(4) . . . . ?
